data_1564245
loop_
_publ_author_name
'Xiao, Fuming'
'Liu, Xiaoqing'
'Lin, Kangkang'
'Zhou, Yunbing'
'Gao, Wenxia'
'Lei, Yunxiang'
'Liu, Miaochang'
'Huang, Xiaobo'
'Wu, Huayue'

_publ_section_title
;
 Pyranone--Arylbenzene Molecules Controlled by the Competition of Local
 Excited State and Twisted Intramolecular Charge-Transfer State:
 Dual-State Emission, Polymorphism, and Mechanofluorochromism
;
_journal_name_full 'The Journal of Physical Chemistry C'
_journal_paper_doi 10.1021/acs.jpcc.1c04340
_journal_year 2021
_chemical_absolute_configuration unk
_chemical_formula_sum 'C51 H32 O2'
_chemical_formula_weight 676.76
_space_group_crystal_system orthorhombic
_space_group_IT_number 43
_space_group_name_Hall 'F 2 -2d'
_space_group_name_H-M_alt 'F d d 2'
_atom_sites_solution_hydrogens geom
_audit_creation_method SHELXL-2013
_cell_angle_alpha 90
_cell_angle_beta 90
_cell_angle_gamma 90
_cell_formula_units_Z 8
_cell_length_a 18.9421(10)
_cell_length_b 44.537(3)
_cell_length_c 7.8882(5)
_cell_measurement_reflns_used 3017
_cell_measurement_temperature 193(2)
_cell_measurement_theta_max 53.812
_cell_measurement_theta_min 4.674
_cell_volume 6654.7(7)
_computing_cell_refinement 'Bruker SAINT'
_computing_data_collection 'Bruker APEX2'
_computing_data_reduction 'Bruker SAINT'
_computing_molecular_graphics 'Bruker SHELXTL'
_computing_publication_material 'Bruker SHELXTL'
_computing_structure_refinement 'SHELXL-2013 (Sheldrick, 2013)'
_computing_structure_solution 'SHELXS-97 (Sheldrick 2008)'
_diffrn_ambient_temperature 193(2)
_diffrn_measured_fraction_theta_full 0.997
_diffrn_measured_fraction_theta_max 0.997
_diffrn_measurement_device_type 'Bruker APEX-II CCD'
_diffrn_measurement_method '\f and \w scans'
_diffrn_radiation_type MoK\a
_diffrn_radiation_wavelength 0.71073
_diffrn_reflns_av_R_equivalents 0.0404
_diffrn_reflns_av_unetI/netI 0.0495
_diffrn_reflns_Laue_measured_fraction_full 0.997
_diffrn_reflns_Laue_measured_fraction_max 0.997
_diffrn_reflns_limit_h_max 23
_diffrn_reflns_limit_h_min -23
_diffrn_reflns_limit_k_max 46
_diffrn_reflns_limit_k_min -54
_diffrn_reflns_limit_l_max 9
_diffrn_reflns_limit_l_min -8
_diffrn_reflns_number 8123
_diffrn_reflns_point_group_measured_fraction_full 0.941
_diffrn_reflns_point_group_measured_fraction_max 0.939
_diffrn_reflns_theta_full 25.242
_diffrn_reflns_theta_max 25.996
_diffrn_reflns_theta_min 2.823
_exptl_absorpt_coefficient_mu 0.081
_exptl_absorpt_correction_T_max 0.7456
_exptl_absorpt_correction_T_min 0.6536
_exptl_absorpt_correction_type multi-scan
_exptl_absorpt_process_details sadabs
_exptl_crystal_colour yellow
_exptl_crystal_density_diffrn 1.351
_exptl_crystal_description prismatic
_exptl_crystal_F_000 2832
_exptl_crystal_size_max 0.180
_exptl_crystal_size_mid 0.150
_exptl_crystal_size_min 0.110
_refine_diff_density_max 0.363
_refine_diff_density_min -0.198
_refine_diff_density_rms 0.047
_refine_ls_abs_structure_details
; 
 Flack x determined using 870 quotients [(I+)-(I-)]/[(I+)+(I-)] 
 (Parsons and Flack (2004), Acta Cryst. A60, s61). 
;
_refine_ls_abs_structure_Flack -2.5(10)
_refine_ls_extinction_coef 0.0015(4)
_refine_ls_extinction_expression Fc^*^=kFc[1+0.001xFc^2^\l^3^/sin(2\q)]^-1/4^
_refine_ls_extinction_method SHELXL
_refine_ls_goodness_of_fit_ref 1.090
_refine_ls_hydrogen_treatment constr
_refine_ls_matrix_type full
_refine_ls_number_parameters 243
_refine_ls_number_reflns 3083
_refine_ls_number_restraints 2
_refine_ls_restrained_S_all 1.093
_refine_ls_R_factor_all 0.0758
_refine_ls_R_factor_gt 0.0560
_refine_ls_shift/su_max 0.000
_refine_ls_shift/su_mean 0.000
_refine_ls_structure_factor_coef Fsqd
_refine_ls_weighting_details 'w=1/[\s^2^(Fo^2^)+(0.0737P)^2^+9.3259P] where P=(Fo^2^+2Fc^2^)/3'
_refine_ls_weighting_scheme calc
_refine_ls_wR_factor_gt 0.1431
_refine_ls_wR_factor_ref 0.1588
_reflns_Friedel_coverage 0.751
_reflns_Friedel_fraction_full 0.875
_reflns_Friedel_fraction_max 0.872
_reflns_number_gt 2433
_reflns_number_total 3083
_reflns_threshold_expression 'I > 2\s(I)'
_cod_data_source_file jp1c04340_si_004.cif
_cod_data_source_block dd19222
_cod_depositor_comments
;

2022-09-18
Z value and formula fixed to values more according to usual
chemical conventions.                 miguel
;
_cod_original_formula_sum 'C102 H64 O4'
_cod_original_formula_weight 1353.53
_cod_original_formula_units_Z 4
_cod_database_code 1564245
_shelx_space_group_comment
; 
The symmetry employed for this shelxl refinement is uniquely defined 
by the following loop, which should always be used as a source of 
symmetry information in preference to the above space-group names. 
They are only intended as comments. 
;
_shelx_estimated_absorpt_t_min 0.986
_shelx_estimated_absorpt_t_max 0.991
_shelxl_version_number 2013-4

loop_
_space_group_symop_operation_xyz
'x, y, z'
'-x, -y, z'
'x+1/4, -y+1/4, z+1/4'
'-x+1/4, y+1/4, z+1/4'
'x, y+1/2, z+1/2'
'-x, -y+1/2, z+1/2'
'x+1/4, -y+3/4, z+3/4'
'-x+1/4, y+3/4, z+3/4'
'x+1/2, y, z+1/2'
'-x+1/2, -y, z+1/2'
'x+3/4, -y+1/4, z+3/4'
'-x+3/4, y+1/4, z+3/4'
'x+1/2, y+1/2, z'
'-x+1/2, -y+1/2, z'
'x+3/4, -y+3/4, z+1/4'
'-x+3/4, y+3/4, z+1/4'

loop_
_atom_site_label
_atom_site_type_symbol
_atom_site_fract_x
_atom_site_fract_y
_atom_site_fract_z
_atom_site_U_iso_or_equiv
_atom_site_adp_type
_atom_site_occupancy
_atom_site_site_symmetry_order
_atom_site_calc_flag
_atom_site_refinement_flags_posn
_atom_site_refinement_flags_adp
_atom_site_refinement_flags_occupancy
_atom_site_disorder_assembly
_atom_site_disorder_group
O1 O 0.5000 0.0000 0.3879(7) 0.0545(13) Uani 1 2 d S T P . .
O2 O 0.5000 0.0000 0.8975(6) 0.0433(11) Uani 1 2 d S T P . .
C1 C 0.5000 0.0000 0.5435(9) 0.0380(15) Uani 1 2 d S T P . .
C2 C 0.4390(2) 0.01030(9) 0.6441(6) 0.0368(10) Uani 1 1 d . . . . .
C3 C 0.4416(2) 0.00961(9) 0.8132(6) 0.0378(11) Uani 1 1 d . . . . .
C4 C 0.3861(2) 0.01740(11) 0.9390(7) 0.0470(12) Uani 1 1 d . . . . .
H4A H 0.3905 0.0386 0.9705 0.070 Uiso 1 1 calc R U . . .
H4B H 0.3918 0.0049 1.0402 0.070 Uiso 1 1 calc R U . . .
H4C H 0.3394 0.0139 0.8894 0.070 Uiso 1 1 calc R U . . .
C5 C 0.37622(19) 0.02263(9) 0.5527(6) 0.0353(10) Uani 1 1 d . . . . .
C6 C 0.3451(2) 0.00753(10) 0.4163(6) 0.0418(11) Uani 1 1 d . . . . .
H6 H 0.3643 -0.0110 0.3779 0.050 Uiso 1 1 calc R U . . .
C7 C 0.2862(2) 0.01960(10) 0.3372(7) 0.0415(11) Uani 1 1 d . . . . .
H7 H 0.2663 0.0095 0.2425 0.050 Uiso 1 1 calc R U . . .
C8 C 0.2557(2) 0.04618(10) 0.3937(7) 0.0399(10) Uani 1 1 d . . . . .
C9 C 0.2870(2) 0.06127(10) 0.5272(7) 0.0478(13) Uani 1 1 d . . . . .
H9 H 0.2675 0.0797 0.5658 0.057 Uiso 1 1 calc R U . . .
C10 C 0.3466(2) 0.04964(10) 0.6048(7) 0.0449(12) Uani 1 1 d . . . . .
H10 H 0.3677 0.0604 0.6958 0.054 Uiso 1 1 calc R U . . .
C11 C 0.1913(2) 0.05892(10) 0.3111(6) 0.0413(11) Uani 1 1 d . U . . .
C12 C 0.19524(19) 0.06510(9) 0.1465(6) 0.0331(9) Uani 1 1 d . U . . .
H12 H 0.2357 0.0592 0.0833 0.040 Uiso 1 1 calc R U . . .
C13 C 0.1375(3) 0.08085(11) 0.0628(7) 0.0522(13) Uani 1 1 d . . . . .
H13 H 0.1415 0.0865 -0.0530 0.063 Uiso 1 1 calc R U . . .
C14 C 0.0766(2) 0.08766(10) 0.1525(7) 0.0466(12) Uani 1 1 d . . . . .
C15 C 0.0176(2) 0.10318(11) 0.0776(7) 0.0536(14) Uani 1 1 d . . . . .
H15 H 0.0194 0.1086 -0.0387 0.064 Uiso 1 1 calc R U . . .
C16 C -0.0407(3) 0.11015(11) 0.1705(8) 0.0605(16) Uani 1 1 d . . . . .
H16 H -0.0779 0.1210 0.1182 0.073 Uiso 1 1 calc R U . . .
C17 C -0.0474(2) 0.10173(10) 0.3417(7) 0.0496(14) Uani 1 1 d . . . . .
C18 C -0.1085(3) 0.10763(12) 0.4355(9) 0.0624(17) Uani 1 1 d . . . . .
H18 H -0.1459 0.1188 0.3858 0.075 Uiso 1 1 calc R U . . .
C19 C -0.1148(3) 0.09732(13) 0.5992(10) 0.0685(18) Uani 1 1 d . . . . .
H19 H -0.1573 0.1009 0.6596 0.082 Uiso 1 1 calc R U . . .
C20 C -0.0610(3) 0.08200(13) 0.6771(9) 0.0614(16) Uani 1 1 d . . . . .
H20 H -0.0664 0.0752 0.7905 0.074 Uiso 1 1 calc R U . . .
C21 C 0.0022(2) 0.07634(11) 0.5893(7) 0.0476(13) Uani 1 1 d . . . . .
C22 C 0.0597(2) 0.06081(10) 0.6649(7) 0.0494(12) Uani 1 1 d . . . . .
H22 H 0.0551 0.0536 0.7778 0.059 Uiso 1 1 calc R U . . .
C23 C 0.1205(2) 0.05598(10) 0.5805(7) 0.0447(11) Uani 1 1 d . . . . .
H23 H 0.1584 0.0463 0.6374 0.054 Uiso 1 1 calc R U . . .
C24 C 0.1298(2) 0.06499(9) 0.4072(6) 0.0392(11) Uani 1 1 d . . . . .
C25 C 0.0712(2) 0.07961(9) 0.3261(6) 0.0399(11) Uani 1 1 d . . . . .
C26 C 0.0087(2) 0.08591(9) 0.4204(7) 0.0431(12) Uani 1 1 d . . . . .

loop_
_atom_site_aniso_label
_atom_site_aniso_U_11
_atom_site_aniso_U_22
_atom_site_aniso_U_33
_atom_site_aniso_U_23
_atom_site_aniso_U_13
_atom_site_aniso_U_12
O1 0.034(2) 0.087(4) 0.043(3) 0.000 0.000 0.007(2)
O2 0.040(2) 0.049(2) 0.042(3) 0.000 0.000 0.001(2)
C1 0.031(3) 0.039(3) 0.044(4) 0.000 0.000 0.000(3)
C2 0.029(2) 0.036(2) 0.046(3) 0.002(2) 0.000(2) -0.0028(17)
C3 0.032(2) 0.035(2) 0.046(3) -0.003(2) 0.0003(19) -0.0001(18)
C4 0.044(3) 0.049(3) 0.048(3) -0.004(2) 0.006(2) 0.003(2)
C5 0.0217(18) 0.038(2) 0.047(3) 0.000(2) 0.0017(18) -0.0013(17)
C6 0.031(2) 0.044(2) 0.051(3) -0.003(2) 0.005(2) 0.0011(18)
C7 0.029(2) 0.049(3) 0.047(3) -0.003(2) 0.000(2) -0.0009(19)
C8 0.031(2) 0.040(2) 0.048(3) 0.003(2) -0.003(2) 0.0007(18)
C9 0.037(2) 0.037(2) 0.070(4) -0.004(2) -0.005(2) 0.0036(19)
C10 0.036(2) 0.041(2) 0.058(3) -0.006(2) -0.006(2) -0.0036(19)
C11 0.030(2) 0.037(2) 0.056(3) 0.001(2) -0.001(2) -0.0023(18)
C12 0.0191(17) 0.043(2) 0.037(2) -0.0099(19) -0.0087(17) -0.0001(16)
C13 0.051(3) 0.057(3) 0.049(3) 0.002(3) -0.006(2) -0.009(2)
C14 0.042(2) 0.042(2) 0.056(3) 0.007(2) -0.011(2) -0.0077(19)
C15 0.045(3) 0.048(3) 0.068(4) 0.013(3) -0.016(3) -0.005(2)
C16 0.046(3) 0.039(2) 0.097(5) 0.009(3) -0.024(3) 0.000(2)
C17 0.039(2) 0.034(2) 0.075(4) -0.007(2) -0.009(3) -0.0009(19)
C18 0.045(3) 0.045(3) 0.097(5) -0.017(3) -0.014(3) 0.012(2)
C19 0.044(3) 0.063(3) 0.098(5) -0.029(4) 0.008(3) 0.004(3)
C20 0.047(3) 0.062(3) 0.074(4) -0.018(3) 0.007(3) -0.003(2)
C21 0.036(2) 0.045(3) 0.062(4) -0.013(2) 0.003(2) -0.0011(19)
C22 0.047(3) 0.050(3) 0.050(3) 0.003(2) 0.003(2) -0.002(2)
C23 0.038(2) 0.048(2) 0.048(3) 0.003(2) -0.004(2) 0.002(2)
C24 0.036(2) 0.037(2) 0.044(3) 0.001(2) -0.003(2) 0.0019(18)
C25 0.035(2) 0.033(2) 0.051(3) 0.001(2) -0.010(2) -0.0028(18)
C26 0.034(2) 0.031(2) 0.064(4) -0.007(2) -0.006(2) -0.0045(17)

loop_
_atom_type_symbol
_atom_type_description
_atom_type_scat_dispersion_real
_atom_type_scat_dispersion_imag
_atom_type_scat_source
C C 0.0033 0.0016 'International Tables Vol C Tables 4.2.6.8 and 6.1.1.4'
H H 0.0000 0.0000 'International Tables Vol C Tables 4.2.6.8 and 6.1.1.4'
O O 0.0106 0.0060 'International Tables Vol C Tables 4.2.6.8 and 6.1.1.4'

loop_
_geom_angle_atom_site_label_1
_geom_angle_atom_site_label_2
_geom_angle_atom_site_label_3
_geom_angle
_geom_angle_site_symmetry_1
_geom_angle_site_symmetry_3
_geom_angle_publ_flag
C3 O2 C3 121.5(5) 2_655 . ?
O1 C1 C2 122.5(3) . 2_655 ?
O1 C1 C2 122.5(3) . . ?
C2 C1 C2 114.9(6) 2_655 . ?
C3 C2 C1 120.1(4) . . ?
C3 C2 C5 121.3(4) . . ?
C1 C2 C5 118.5(4) . . ?
C2 C3 O2 121.7(4) . . ?
C2 C3 C4 129.5(4) . . ?
O2 C3 C4 108.8(4) . . ?
C3 C4 H4A 109.5 . . ?
C3 C4 H4B 109.5 . . ?
H4A C4 H4B 109.5 . . ?
C3 C4 H4C 109.5 . . ?
H4A C4 H4C 109.5 . . ?
H4B C4 H4C 109.5 . . ?
C10 C5 C6 118.3(4) . . ?
C10 C5 C2 119.7(4) . . ?
C6 C5 C2 122.0(4) . . ?
C7 C6 C5 119.9(4) . . ?
C7 C6 H6 120.0 . . ?
C5 C6 H6 120.0 . . ?
C6 C7 C8 121.3(4) . . ?
C6 C7 H7 119.3 . . ?
C8 C7 H7 119.3 . . ?
C9 C8 C7 118.7(4) . . ?
C9 C8 C11 119.8(4) . . ?
C7 C8 C11 121.5(4) . . ?
C8 C9 C10 120.3(4) . . ?
C8 C9 H9 119.9 . . ?
C10 C9 H9 119.9 . . ?
C9 C10 C5 121.5(5) . . ?
C9 C10 H10 119.3 . . ?
C5 C10 H10 119.3 . . ?
C12 C11 C24 121.9(4) . . ?
C12 C11 C8 117.3(4) . . ?
C24 C11 C8 120.7(4) . . ?
C11 C12 C13 120.0(4) . . ?
C11 C12 H12 120.0 . . ?
C13 C12 H12 120.0 . . ?
C14 C13 C12 119.9(5) . . ?
C14 C13 H13 120.0 . . ?
C12 C13 H13 120.0 . . ?
C13 C14 C25 119.8(4) . . ?
C13 C14 C15 122.7(5) . . ?
C25 C14 C15 117.5(5) . . ?
C16 C15 C14 121.2(5) . . ?
C16 C15 H15 119.4 . . ?
C14 C15 H15 119.4 . . ?
C15 C16 C17 121.9(5) . . ?
C15 C16 H16 119.0 . . ?
C17 C16 H16 119.0 . . ?
C18 C17 C16 122.2(5) . . ?
C18 C17 C26 118.8(5) . . ?
C16 C17 C26 119.0(5) . . ?
C19 C18 C17 120.4(5) . . ?
C19 C18 H18 119.8 . . ?
C17 C18 H18 119.8 . . ?
C20 C19 C18 121.5(6) . . ?
C20 C19 H19 119.3 . . ?
C18 C19 H19 119.3 . . ?
C19 C20 C21 120.1(6) . . ?
C19 C20 H20 120.0 . . ?
C21 C20 H20 120.0 . . ?
C26 C21 C20 119.2(5) . . ?
C26 C21 C22 118.6(4) . . ?
C20 C21 C22 122.2(5) . . ?
C23 C22 C21 121.7(5) . . ?
C23 C22 H22 119.2 . . ?
C21 C22 H22 119.2 . . ?
C22 C23 C24 122.1(5) . . ?
C22 C23 H23 119.0 . . ?
C24 C23 H23 119.0 . . ?
C11 C24 C23 123.8(4) . . ?
C11 C24 C25 119.0(4) . . ?
C23 C24 C25 117.1(4) . . ?
C14 C25 C26 120.9(4) . . ?
C14 C25 C24 119.2(4) . . ?
C26 C25 C24 119.9(4) . . ?
C21 C26 C17 120.0(5) . . ?
C21 C26 C25 120.5(4) . . ?
C17 C26 C25 119.5(5) . . ?

loop_
_geom_bond_atom_site_label_1
_geom_bond_atom_site_label_2
_geom_bond_distance
_geom_bond_site_symmetry_2
_geom_bond_publ_flag
O1 C1 1.227(8) . ?
O2 C3 1.360(5) 2_655 ?
O2 C3 1.361(5) . ?
C1 C2 1.475(6) 2_655 ?
C1 C2 1.475(6) . ?
C2 C3 1.335(7) . ?
C2 C5 1.495(6) . ?
C3 C4 1.487(6) . ?
C4 H4A 0.9800 . ?
C4 H4B 0.9800 . ?
C4 H4C 0.9800 . ?
C5 C10 1.390(6) . ?
C5 C6 1.399(6) . ?
C6 C7 1.387(6) . ?
C6 H6 0.9500 . ?
C7 C8 1.391(6) . ?
C7 H7 0.9500 . ?
C8 C9 1.382(7) . ?
C8 C11 1.494(6) . ?
C9 C10 1.386(6) . ?
C9 H9 0.9500 . ?
C10 H10 0.9500 . ?
C11 C12 1.330(6) . ?
C11 C24 1.417(6) . ?
C12 C13 1.458(6) . ?
C12 H12 0.9500 . ?
C13 C14 1.387(7) . ?
C13 H13 0.9500 . ?
C14 C25 1.419(7) . ?
C14 C15 1.440(6) . ?
C15 C16 1.361(8) . ?
C15 H15 0.9500 . ?
C16 C17 1.408(8) . ?
C16 H16 0.9500 . ?
C17 C18 1.398(7) . ?
C17 C26 1.419(6) . ?
C18 C19 1.376(9) . ?
C18 H18 0.9500 . ?
C19 C20 1.372(8) . ?
C19 H19 0.9500 . ?
C20 C21 1.406(7) . ?
C20 H20 0.9500 . ?
C21 C26 1.404(7) . ?
C21 C22 1.421(7) . ?
C22 C23 1.347(6) . ?
C22 H22 0.9500 . ?
C23 C24 1.436(7) . ?
C23 H23 0.9500 . ?
C24 C25 1.436(6) . ?
C25 C26 1.426(6) . ?

loop_
_geom_torsion_atom_site_label_1
_geom_torsion_atom_site_label_2
_geom_torsion_atom_site_label_3
_geom_torsion_atom_site_label_4
_geom_torsion
_geom_torsion_site_symmetry_1
_geom_torsion_site_symmetry_2
_geom_torsion_site_symmetry_3
_geom_torsion_site_symmetry_4
_geom_torsion_publ_flag
O1 C1 C2 C3 179.5(3) . . . . ?
C2 C1 C2 C3 -0.5(3) 2_655 . . . ?
O1 C1 C2 C5 -3.1(4) . . . . ?
C2 C1 C2 C5 176.9(4) 2_655 . . . ?
C1 C2 C3 O2 1.1(6) . . . . ?
C5 C2 C3 O2 -176.3(3) . . . . ?
C1 C2 C3 C4 -176.9(4) . . . . ?
C5 C2 C3 C4 5.8(7) . . . . ?
C3 O2 C3 C2 -0.6(3) 2_655 . . . ?
C3 O2 C3 C4 177.8(4) 2_655 . . . ?
C3 C2 C5 C10 45.6(6) . . . . ?
C1 C2 C5 C10 -131.7(4) . . . . ?
C3 C2 C5 C6 -133.3(5) . . . . ?
C1 C2 C5 C6 49.3(5) . . . . ?
C10 C5 C6 C7 -0.1(6) . . . . ?
C2 C5 C6 C7 178.9(4) . . . . ?
C5 C6 C7 C8 -1.9(7) . . . . ?
C6 C7 C8 C9 2.7(7) . . . . ?
C6 C7 C8 C11 -178.7(4) . . . . ?
C7 C8 C9 C10 -1.4(7) . . . . ?
C11 C8 C9 C10 179.9(4) . . . . ?
C8 C9 C10 C5 -0.5(7) . . . . ?
C6 C5 C10 C9 1.3(7) . . . . ?
C2 C5 C10 C9 -177.7(4) . . . . ?
C9 C8 C11 C12 120.5(5) . . . . ?
C7 C8 C11 C12 -58.1(6) . . . . ?
C9 C8 C11 C24 -57.5(6) . . . . ?
C7 C8 C11 C24 123.9(5) . . . . ?
C24 C11 C12 C13 5.3(6) . . . . ?
C8 C11 C12 C13 -172.6(4) . . . . ?
C11 C12 C13 C14 -4.2(7) . . . . ?
C12 C13 C14 C25 0.9(7) . . . . ?
C12 C13 C14 C15 180.0(4) . . . . ?
C13 C14 C15 C16 -178.4(5) . . . . ?
C25 C14 C15 C16 0.7(7) . . . . ?
C14 C15 C16 C17 -2.2(8) . . . . ?
C15 C16 C17 C18 -177.0(5) . . . . ?
C15 C16 C17 C26 1.0(7) . . . . ?
C16 C17 C18 C19 175.8(5) . . . . ?
C26 C17 C18 C19 -2.2(7) . . . . ?
C17 C18 C19 C20 2.3(8) . . . . ?
C18 C19 C20 C21 -0.4(8) . . . . ?
C19 C20 C21 C26 -1.5(8) . . . . ?
C19 C20 C21 C22 179.4(5) . . . . ?
C26 C21 C22 C23 2.1(7) . . . . ?
C20 C21 C22 C23 -178.8(5) . . . . ?
C21 C22 C23 C24 -2.9(8) . . . . ?
C12 C11 C24 C23 173.4(4) . . . . ?
C8 C11 C24 C23 -8.7(7) . . . . ?
C12 C11 C24 C25 -3.2(6) . . . . ?
C8 C11 C24 C25 174.7(4) . . . . ?
C22 C23 C24 C11 -176.5(4) . . . . ?
C22 C23 C24 C25 0.2(7) . . . . ?
C13 C14 C25 C26 -179.0(4) . . . . ?
C15 C14 C25 C26 1.9(6) . . . . ?
C13 C14 C25 C24 1.2(6) . . . . ?
C15 C14 C25 C24 -178.0(4) . . . . ?
C11 C24 C25 C14 -0.2(6) . . . . ?
C23 C24 C25 C14 -177.0(4) . . . . ?
C11 C24 C25 C26 180.0(4) . . . . ?
C23 C24 C25 C26 3.1(6) . . . . ?
C20 C21 C26 C17 1.5(6) . . . . ?
C22 C21 C26 C17 -179.4(4) . . . . ?
C20 C21 C26 C25 -177.9(4) . . . . ?
C22 C21 C26 C25 1.2(6) . . . . ?
C18 C17 C26 C21 0.3(6) . . . . ?
C16 C17 C26 C21 -177.8(4) . . . . ?
C18 C17 C26 C25 179.7(4) . . . . ?
C16 C17 C26 C25 1.6(6) . . . . ?
C14 C25 C26 C21 176.3(4) . . . . ?
C24 C25 C26 C21 -3.8(6) . . . . ?
C14 C25 C26 C17 -3.1(6) . . . . ?
C24 C25 C26 C17 176.8(4) . . . . ?
